data_1567218
loop_
_publ_author_name
'Larionov, S. V.'
'Myachina, L. I.'
'Romanenko, G. V.'
'Tkachev, A. V.'
'Sheludyakova, L. A.'
'Ikorskii, V. N.'
'Boguslavskii, E. G.'

_publ_section_title
;
 Synthesis, Crystal and Molecular Structures, and Properties of Optically
 Active Copper(II) Complexes with 3-N,N-Dimethylaminocaran-4-one-oxime
;
_journal_issue 6
_journal_name_full 'Russian Journal of Coordination Chemistry'
_journal_page_first 423
_journal_page_last 432
_journal_paper_doi 10.1023/A:1011395910599
_journal_volume 27
_journal_year 2001
_chemical_formula_moiety 'C24 H44 Cl4 Cu2 N4 O2'
_chemical_formula_sum 'C24 H44 Cl4 Cu2 N4 O2'
_chemical_formula_weight 689.52
_chemical_name_common
;
Di(mu2-chloro)-dichloro-bis(3-N,N-dimethylaminocaran-4-one-oxime)-
dicopper(II)
;
_chemical_name_systematic
;
Di(mu2-chloro)-dichloro-bis(4-(dimethylamino)-4,7,7-trimethylbicyclo
[4.1.0]heptan-3-one oxime)-dicopper(II)
;
_space_group_crystal_system orthorhombic
_space_group_IT_number 19
_space_group_name_Hall 'P 2ac 2ab'
_space_group_name_H-M_alt 'P 21 21 21'
_symmetry_Int_Tables_number 19
_symmetry_space_group_name_H-M 'P 21 21 21'
_audit_creation_method 'manually at INEOS RAS'
_cell_angle_alpha 90
_cell_angle_beta 90
_cell_angle_gamma 90
_cell_formula_units_Z 4
_cell_length_a 8.694(2)
_cell_length_b 12.752(3)
_cell_length_c 27.613(6)
_cell_volume 3061.3(12)
_diffrn_ambient_temperature 295
_diffrn_radiation_probe x-ray
_diffrn_radiation_type MoK\a
_exptl_crystal_density_diffrn 1.496
_refine_ls_R_factor_gt 0.027
_refine_ls_wR_factor_ref 0.035
_cod_data_source_file R15-16.cif
_cod_data_source_block compound_R15old
_cod_original_cell_volume 3061(1)
_cod_database_code 1567218

loop_
_symmetry_equiv_pos_site_id
_symmetry_equiv_pos_as_xyz
1 x,y,z
2 1/2+x,1/2-y,-z
3 -x,1/2+y,1/2-z
4 1/2-x,-y,1/2+z

loop_
_atom_site_label
_atom_site_type_symbol
_atom_site_fract_x
_atom_site_fract_y
_atom_site_fract_z
_atom_site_U_iso_or_equiv
Cu(1) Cu 0.4794(1) 0.1999(1) 0.8167(1) 0.044(1)
Cl(11) Cl 0.6353(2) 0.0550(1) 0.8286(1) 0.047(1)
Cl(12) Cl 0.6724(2) 0.3114(2) 0.8250(1) 0.063(1)
O(11) O 0.2965(7) 0.0015(4) 0.8028(2) 0.066(2)
H(11) H 0.377(11) -0.0270(70) 0.825(3) 0.230(50)
N(11) N 0.2986(7) 0.1116(4) 0.8000(2) 0.045(2)
C(11) C 0.1812(8) 0.1515(5) 0.7807(2) 0.036(2)
C(12) C 0.465(12) 0.0966(7) 0.7589(4) 0.056(3)
C(13) C 0.0578(10) 0.1206(6) 0.7053(3) 0.053(2)
C(14) C -0.0662(8) 0.1764(6) 0.6775(3) 0.050(2)
C(15) C -0.808(14) 0.1505(10) 0.6243(4) 0.079(4)
C(16) C -0.02204(11) 0.2018(9) 0.6985(3) 0.057(3)
C(17) C 0.0762(9) 0.2332(6) 0.6926(3) 0.044(2)
C(18) C 0.0809(11) 0.3057(8) 0.7354(3) 0.049(2)
C(19) C 0.1813(8) 0.2706(5) 0.7789(2) 0.038(2)
C(110) C 0.1073(10) 0.3076(8) 0.8264(3) 0.054(2)
N(12) N 0.3445(6) 0.3038(5) 0.7772(2) 0.039(2)
C(111) C 0.4137(10) 0.2875(7) 0.7285(3) 0.052(2)
C(112) C 0.3634(12) 0.4174(7) 0.7920(3) 0.055(3)
Cu(2) Cu 0.5634(1) 0.0284(1) 0.9196(1) 0.043(1)
Cl(21) Cl 0.3901(2) 0.1616(1) 0.9156(1) 0.056(1)
Cl(22) Cl 0.3842(2) -0.1008(2) 0.9057(1) 0.064(1)
O(21) O 0.6793(8) -0.1890(4) 0.9364(2) 0.081(2)
H(21) H 0.571(12) -0.172(8) 0.945(4) 0.210(60)
N(21) N 0.7135(7) -0.0814(4) 0.9389(2) 0.045(2)
C(21) C 0.8400(9) -0.0598(5) 0.9576(2) 0.038(2)
C(22) C 0.9535(11) -0.1306(7) 0.9816(3) 0.047(2)
C(23) C 0.9575(9) -0.0999(5) 1.0346(3) 0.042(2)
C(26) C 1.1030(13) -0.0790(9) 1.1143(3) 0.066(3)
C(25) C 1.2502(11) -0.0516(9) 1.0375(4) 0.061(3)
C(24) C 1.0946(9) -0.0561(5) 1.0599(2) 0.044(2)
C(27) C 0.9688(8) 0.0164(6) 1.0442(3) 0.047(2)
C(28) C 0.9890(11) 0.0831(6) 0.9998(3) 0.053(2)
C(29) C 0.8787(8) 0.0576(5) 0.9576(2) 0.041(2)
C(210) C 0.9677(10) 0.0809(8) 0.9102(3) 0.059(2)
N(22) N 0.7259(6) 0.1140(4) 0.9575(2) 0.036(2)
C(211) C 0.7516(12) 0.2241(8) 0.9405(5) 0.074(4)
C(212) C 0.6571(10) 0.1137(7) 1.0075(3) 0.050(2)
